data_4134751
loop_
_publ_author_name
'Liang, Xin-Ting'
'Chen, Jia-Hua'
'Yang, Zhen'

_publ_section_title
;
 Asymmetric Total Synthesis of (-)-Spirochensilide A.
;
_journal_name_full 'Journal of the American Chemical Society'
_journal_paper_doi 10.1021/jacs.0c02522
_journal_year 2020
_chemical_formula_moiety 'C36 H66 O3 Si3'
_chemical_formula_sum 'C36 H66 O3 Si3'
_chemical_formula_weight 631.15
_space_group_crystal_system monoclinic
_space_group_IT_number 14
_space_group_name_Hall '-P 2ybc'
_space_group_name_H-M_alt 'P 1 21/c 1'
_atom_sites_solution_hydrogens geom
_audit_creation_date 2019-06-04
_audit_creation_method
;
Olex2 1.2
(compiled 2018.05.29 svn.r3508 for OlexSys, GUI svn.r5506)
;
_cell_angle_alpha 90
_cell_angle_beta 100.481(3)
_cell_angle_gamma 90
_cell_formula_units_Z 4
_cell_length_a 24.6743(7)
_cell_length_b 10.7666(3)
_cell_length_c 14.6325(4)
_cell_measurement_reflns_used 9470
_cell_measurement_temperature 179.99(10)
_cell_measurement_theta_max 29.5100
_cell_measurement_theta_min 2.4180
_cell_volume 3822.39(19)
_computing_cell_refinement 'CrysAlisPro 1.171.39.33c (Rigaku OD, 2017)'
_computing_data_collection 'CrysAlisPro 1.171.39.33c (Rigaku OD, 2017)'
_computing_data_reduction 'CrysAlisPro 1.171.39.33c (Rigaku OD, 2017)'
_computing_molecular_graphics 'Olex2 (Dolomanov et al., 2009)'
_computing_publication_material 'Olex2 (Dolomanov et al., 2009)'
_computing_structure_refinement 'ShelXL (Sheldrick, 2015)'
_computing_structure_solution 'SHELXT 2014/5 (Sheldrick, 2014)'
_diffrn_ambient_environment N~2~
_diffrn_ambient_temperature 179.99(10)
_diffrn_detector 'CCD plate'
_diffrn_measured_fraction_theta_full 0.999
_diffrn_measured_fraction_theta_max 0.907
_diffrn_measurement_details
;
List of Runs (angles in degrees, time in seconds):

  # Type    Start    End  Width  t~exp~   \w     \q     \k     \f   Frames
--------------------------------------------------------------------------
  1  \w     -9.00  17.00   0.50    1.00    --  -15.70 -57.00  90.00   52
  2  \w    -39.00 -12.00   0.50    1.00    --  -15.70  77.00  60.00   54
  3  \w    -34.00  -9.00   0.50    1.00    --  -15.70  77.00-120.00   50
  4  \w    -54.00 -28.00   0.50    1.00    --  -15.70  77.00 150.00   52
  5  \w    -54.00  -9.00   0.50    1.00    --  -15.70  77.00 -90.00   90
  6  \w    -57.00 -32.00   0.50    1.00    --  -15.70  77.00  90.00   50
  7  \w    -95.00 -32.00   0.50    1.00    --  -15.70 -57.00  90.00  126
  8  \w     42.00 105.00   0.50    1.00    --   15.80  19.00 -60.00  126
  9  \w    -39.00  25.00   0.50    1.00    --   15.80  19.00 -60.00  128
;
_diffrn_measurement_device 'four-circle diffractometer'
_diffrn_measurement_device_type 'XtaLAB AFC12 (RINC): Kappa single'
_diffrn_measurement_method '\w scans'
_diffrn_orient_matrix_type 'CrysAlisPro convention (1999,Acta A55,543-557)'
_diffrn_orient_matrix_UB_11 0.0225397000
_diffrn_orient_matrix_UB_12 0.0340797000
_diffrn_orient_matrix_UB_13 0.0248912000
_diffrn_orient_matrix_UB_21 0.0164239000
_diffrn_orient_matrix_UB_22 -0.0545088000
_diffrn_orient_matrix_UB_23 0.0043632000
_diffrn_orient_matrix_UB_31 0.0087620000
_diffrn_orient_matrix_UB_32 0.0144350000
_diffrn_orient_matrix_UB_33 -0.0423233000
_diffrn_radiation_monochromator mirror
_diffrn_radiation_probe x-ray
_diffrn_radiation_type MoK\a
_diffrn_radiation_wavelength 0.71073
_diffrn_reflns_av_R_equivalents 0.0292
_diffrn_reflns_av_unetI/netI 0.0383
_diffrn_reflns_Laue_measured_fraction_full 0.999
_diffrn_reflns_Laue_measured_fraction_max 0.907
_diffrn_reflns_limit_h_max 34
_diffrn_reflns_limit_h_min -32
_diffrn_reflns_limit_k_max 14
_diffrn_reflns_limit_k_min -14
_diffrn_reflns_limit_l_max 20
_diffrn_reflns_limit_l_min -20
_diffrn_reflns_number 28998
_diffrn_reflns_point_group_measured_fraction_full 0.999
_diffrn_reflns_point_group_measured_fraction_max 0.907
_diffrn_reflns_theta_full 26.000
_diffrn_reflns_theta_max 29.502
_diffrn_reflns_theta_min 2.420
_diffrn_source 'Rotating-anode X-ray tube'
_diffrn_source_type 'Rigaku (Mo) X-ray Source'
_exptl_absorpt_coefficient_mu 0.155
_exptl_absorpt_correction_T_max 1.00000
_exptl_absorpt_correction_T_min 0.49047
_exptl_absorpt_correction_type multi-scan
_exptl_absorpt_process_details
;
CrysAlisPro 1.171.39.33c (Rigaku Oxford Diffraction, 2017)
Empirical absorption correction using spherical harmonics,
 implemented in SCALE3 ABSPACK scaling algorithm.
;
_exptl_crystal_colour colourless
_exptl_crystal_colour_primary colourless
_exptl_crystal_density_diffrn 1.097
_exptl_crystal_description block
_exptl_crystal_F_000 1392
_exptl_crystal_size_max 0.4
_exptl_crystal_size_mid 0.4
_exptl_crystal_size_min 0.15
_refine_diff_density_max 0.314
_refine_diff_density_min -0.268
_refine_diff_density_rms 0.061
_refine_ls_extinction_method none
_refine_ls_goodness_of_fit_ref 1.072
_refine_ls_hydrogen_treatment constr
_refine_ls_matrix_type full
_refine_ls_number_parameters 468
_refine_ls_number_reflns 9666
_refine_ls_number_restraints 265
_refine_ls_restrained_S_all 1.081
_refine_ls_R_factor_all 0.0623
_refine_ls_R_factor_gt 0.0443
_refine_ls_shift/su_max 0.001
_refine_ls_shift/su_mean 0.000
_refine_ls_structure_factor_coef Fsqd
_refine_ls_weighting_details 'w=1/[\s^2^(Fo^2^)+(0.0630P)^2^+0.5952P] where P=(Fo^2^+2Fc^2^)/3'
_refine_ls_weighting_scheme calc
_refine_ls_wR_factor_gt 0.1153
_refine_ls_wR_factor_ref 0.1251
_reflns_Friedel_coverage 0.000
_reflns_number_gt 7347
_reflns_number_total 9666
_reflns_threshold_expression 'I > 2\s(I)'
_cod_data_source_file ja0c02522_si_006.cif
_cod_data_source_block exp_3859
_cod_database_code 4134751
_shelx_shelxl_version_number 2018/3
_shelx_space_group_comment
;
The symmetry employed for this shelxl refinement is uniquely defined
by the following loop, which should always be used as a source of
symmetry information in preference to the above space-group names.
They are only intended as comments.
;
_shelx_estimated_absorpt_t_max 0.977
_shelx_estimated_absorpt_t_min 0.941
_reflns_odcompleteness_completeness 99.88
_reflns_odcompleteness_iscentric 1
_reflns_odcompleteness_theta 27.42
_olex2_refinement_description
;
1. Fixed Uiso
 At 1.2 times of:
  All C(H) groups, All C(H,H) groups
 At 1.5 times of:
  All C(H,H,H) groups
2. Uiso/Uaniso restraints and constraints
O29 \\sim O117 \\sim Si78 \\sim Si54 \\sim C84 \\sim C11 \\sim C52 \\sim C22
\\sim C19 \\sim C36 \\sim C42 \\sim C23 \\sim C25 \\sim C30 \\sim C37 \\sim C53
\\sim C1: within 2.5A with sigma of 0.01 and sigma for terminal atoms of 0.01
3. Same fragment restrains
{O117, Si78, C37, C30, C1, C25, C23, C53} sigma for 1-2: 0.02, 1-3: 0.02
as
{O29, Si54, C36, C11, C22, C52, C42, C19}
4. Others
 Sof(O29)=Sof(Si54)=Sof(C36)=Sof(H36A)=Sof(H36B)=Sof(H36C)=Sof(C11)=Sof(H11D)=
 Sof(H11E)=Sof(H11F)=Sof(C22)=Sof(H22A)=Sof(H22B)=Sof(H22C)=Sof(C52)=Sof(H52A)=
 Sof(H52B)=Sof(H52C)=Sof(C42)=Sof(C19)=Sof(H19A)=Sof(H19B)=Sof(H19C)=1-FVAR(1)
 Sof(Si78)=Sof(O117)=Sof(C23)=Sof(C25)=Sof(H25A)=Sof(H25B)=Sof(H25C)=Sof(C30)=
 Sof(H30A)=Sof(H30B)=Sof(H30C)=Sof(C37)=Sof(H37A)=Sof(H37B)=Sof(H37C)=Sof(C53)=
 Sof(H53A)=Sof(H53B)=Sof(H53C)=Sof(C1)=Sof(H1A)=Sof(H1B)=Sof(H1C)=FVAR(1)
5.a Ternary CH refined with riding coordinates:
 C77(H77), C79(H79), C84(H84)
5.b Secondary CH2 refined with riding coordinates:
 C124(H12A,H12B), C93(H93A,H93B), C86(H86A,H86B), C88(H88A,H88B), C122(H12C,
 H12D), C106(H10A,H10B), C101(H10C,H10D), C105(H10E,H10F), C97(H97A,H97B),
 C58(H58B,H58A)
5.c Me refined with riding coordinates:
 C36(H36A,H36B,H36C), C11(H11D,H11E,H11F), C52(H52A,H52B,H52C)
5.d Me refined as rotating group:
 C22(H22A,H22B,H22C), C19(H19A,H19B,H19C), C25(H25A,H25B,H25C), C30(H30A,H30B,
 H30C), C37(H37A,H37B,H37C), C53(H53A,H53B,H53C), C1(H1A,H1B,H1C)
5.e Aromatic/amide H refined with riding coordinates:
 C89(H89)
5.f Idealised Me refined as rotating group:
 C112(H11C,H11A,H11B), C107(H10G,H10H,H10I), C130(H13A,H13B,H13C), C71(H71A,
 H71B,H71C), C61(H61C,H61A,H61B), C62(H62A,H62B,H62C), C43(H43A,H43B,H43C),
 C24(H24B,H24A,H24C), C34(H34A,H34B,H34C)
;
_olex2_submission_special_instructions 'No special instructions were received'
_oxdiff_exptl_absorpt_empirical_details
;
Empirical correction (ABSPACK) includes:
- Absorption correction using spherical harmonics
- Frame scaling
;
_oxdiff_exptl_absorpt_empirical_full_max 1.545
_oxdiff_exptl_absorpt_empirical_full_min 0.643

loop_
_space_group_symop_operation_xyz
'x, y, z'
'-x, y+1/2, -z+1/2'
'-x, -y, -z'
'x, -y-1/2, z-1/2'

loop_
_atom_site_label
_atom_site_type_symbol
_atom_site_fract_x
_atom_site_fract_y
_atom_site_fract_z
_atom_site_U_iso_or_equiv
_atom_site_adp_type
_atom_site_occupancy
_atom_site_site_symmetry_order
_atom_site_calc_flag
_atom_site_refinement_flags_posn
_atom_site_refinement_flags_adp
_atom_site_refinement_flags_occupancy
_atom_site_disorder_assembly
_atom_site_disorder_group
Si11 Si 0.08495(2) 0.74872(4) 0.46795(3) 0.02459(10) Uani 1 1 d . . . . .
Si1 Si 0.16454(2) 0.19491(4) 0.68698(3) 0.03640(12) Uani 1 1 d . . . . .
Si78 Si 0.42994(2) 1.12072(4) 0.69226(3) 0.03085(13) Uani 0.9398(12) 1 d D U P A 1
O121 O 0.13801(4) 0.66216(9) 0.51316(6) 0.0258(2) Uani 1 1 d . . . . .
O117 O 0.41399(5) 0.98004(15) 0.65297(10) 0.0313(3) Uani 0.9398(12) 1 d D U P A 1
O113 O 0.23330(6) 0.17169(11) 0.52317(9) 0.0507(3) Uani 1 1 d . . . . .
C77 C 0.18801(5) 0.69721(13) 0.57363(9) 0.0237(3) Uani 1 1 d . . . . .
H77 H 0.193257 0.787146 0.569666 0.028 Uiso 1 1 calc R . . . .
C82 C 0.29612(5) 0.68419(13) 0.57893(9) 0.0239(3) Uani 1 1 d . . . . .
C96 C 0.23620(5) 0.62836(13) 0.53843(9) 0.0231(3) Uani 1 1 d . . . . .
C83 C 0.21154(6) 0.44855(13) 0.64661(9) 0.0269(3) Uani 1 1 d . . . . .
C79 C 0.29808(6) 0.79650(14) 0.51384(9) 0.0265(3) Uani 1 1 d . . . . .
H79 H 0.269341 0.852702 0.527506 0.032 Uiso 1 1 calc R . . . .
C125 C 0.23006(5) 0.49155(13) 0.55878(9) 0.0256(3) Uani 1 1 d . . . . .
C84 C 0.36143(6) 0.91739(14) 0.63015(9) 0.0276(3) Uani 1 1 d . U . . .
H84 H 0.332387 0.975676 0.639304 0.033 Uiso 1 1 calc R . . A 1
C124 C 0.16812(6) 0.52537(14) 0.68023(10) 0.0298(3) Uani 1 1 d . . . . .
H12A H 0.167185 0.505037 0.744508 0.036 Uiso 1 1 calc R . . . .
H12B H 0.132238 0.506757 0.643393 0.036 Uiso 1 1 calc R . . . .
C109 C 0.21241(6) 0.30692(14) 0.64501(10) 0.0310(3) Uani 1 1 d . . . . .
C93 C 0.30773(6) 0.73447(14) 0.67841(9) 0.0279(3) Uani 1 1 d . . . . .
H93A H 0.310291 0.665745 0.721843 0.034 Uiso 1 1 calc R . . . .
H93B H 0.277415 0.787157 0.688235 0.034 Uiso 1 1 calc R . . . .
C114 C 0.35098(6) 0.87701(14) 0.52738(10) 0.0308(3) Uani 1 1 d . . . . .
C94 C 0.22991(6) 0.27605(15) 0.55436(11) 0.0353(3) Uani 1 1 d . . . . .
C86 C 0.18079(6) 0.66317(13) 0.67207(9) 0.0260(3) Uani 1 1 d . . . . .
H86A H 0.214246 0.683512 0.715394 0.031 Uiso 1 1 calc R . . . .
H86B H 0.150965 0.711885 0.688692 0.031 Uiso 1 1 calc R . . . .
C88 C 0.23193(6) 0.65195(15) 0.43151(9) 0.0296(3) Uani 1 1 d . . . . .
H88A H 0.237662 0.574788 0.400387 0.036 Uiso 1 1 calc R . . . .
H88B H 0.195552 0.683157 0.405246 0.036 Uiso 1 1 calc R . . . .
C89 C 0.24054(6) 0.39266(14) 0.50887(11) 0.0328(3) Uani 1 1 d . . . . .
H89 H 0.252944 0.397473 0.452646 0.039 Uiso 1 1 calc R . . . .
C122 C 0.36153(6) 0.80927(14) 0.69717(10) 0.0316(3) Uani 1 1 d . . . . .
H12C H 0.367229 0.841027 0.760232 0.038 Uiso 1 1 calc R . . . .
H12D H 0.392069 0.754514 0.692163 0.038 Uiso 1 1 calc R . . . .
C106 C 0.04859(6) 0.81372(16) 0.55830(11) 0.0361(3) Uani 1 1 d . . . . .
H10A H 0.074996 0.860274 0.602505 0.043 Uiso 1 1 calc R . . . .
H10B H 0.020842 0.871815 0.528547 0.043 Uiso 1 1 calc R . . . .
C101 C 0.25582(6) 0.38167(14) 0.71244(11) 0.0344(3) Uani 1 1 d . . . . .
H10C H 0.253306 0.381134 0.777831 0.041 Uiso 1 1 calc R . . . .
H10D H 0.293047 0.384569 0.699801 0.041 Uiso 1 1 calc R . . . .
C105 C 0.04026(6) 0.63827(16) 0.39059(11) 0.0385(4) Uani 1 1 d . . . . .
H10E H 0.025068 0.578306 0.428522 0.046 Uiso 1 1 calc R . . . .
H10F H 0.009747 0.683666 0.354414 0.046 Uiso 1 1 calc R . . . .
C112 C 0.33867(7) 0.99192(17) 0.46491(11) 0.0439(4) Uani 1 1 d . . . . .
H11C H 0.333524 0.967102 0.400894 0.066 Uiso 1 1 calc GR . . . .
H11A H 0.369000 1.048934 0.478053 0.066 Uiso 1 1 calc GR . . . .
H11B H 0.305779 1.031568 0.476715 0.066 Uiso 1 1 calc GR . . . .
C97 C 0.10684(7) 0.87926(16) 0.39910(12) 0.0391(4) Uani 1 1 d . . . . .
H97A H 0.132411 0.931840 0.440115 0.047 Uiso 1 1 calc R . . . .
H97B H 0.126160 0.845585 0.352545 0.047 Uiso 1 1 calc R . . . .
C107 C 0.33916(6) 0.58359(15) 0.56873(13) 0.0397(4) Uani 1 1 d . . . . .
H10G H 0.333924 0.513046 0.606296 0.060 Uiso 1 1 calc GR . . . .
H10H H 0.375544 0.616503 0.588718 0.060 Uiso 1 1 calc GR . . . .
H10I H 0.334784 0.558632 0.504819 0.060 Uiso 1 1 calc GR . . . .
C130 C 0.02059(7) 0.71833(18) 0.61200(13) 0.0475(4) Uani 1 1 d . . . . .
H13A H -0.007943 0.676331 0.569919 0.071 Uiso 1 1 calc GR . . . .
H13B H 0.004817 0.759960 0.658945 0.071 Uiso 1 1 calc GR . . . .
H13C H 0.047360 0.658916 0.640781 0.071 Uiso 1 1 calc GR . . . .
C71 C 0.40227(7) 0.81507(18) 0.50208(13) 0.0455(4) Uani 1 1 d . . . . .
H71A H 0.417168 0.756720 0.549669 0.068 Uiso 1 1 calc GR . . . .
H71B H 0.429404 0.877312 0.496913 0.068 Uiso 1 1 calc GR . . . .
H71C H 0.392321 0.772414 0.443826 0.068 Uiso 1 1 calc GR . . . .
C61 C 0.19985(8) 0.04181(16) 0.70463(14) 0.0496(4) Uani 1 1 d . . . . .
H61C H 0.208617 0.013557 0.646811 0.074 Uiso 1 1 calc GR . . . .
H61A H 0.175994 -0.017281 0.726454 0.074 Uiso 1 1 calc GR . . . .
H61B H 0.233159 0.050138 0.749721 0.074 Uiso 1 1 calc GR . . . .
C62 C 0.05854(8) 0.95838(18) 0.35084(13) 0.0492(5) Uani 1 1 d . . . . .
H62A H 0.071190 1.014873 0.308500 0.074 Uiso 1 1 calc GR . . . .
H62B H 0.043552 1.004561 0.396565 0.074 Uiso 1 1 calc GR . . . .
H62C H 0.030552 0.905375 0.317163 0.074 Uiso 1 1 calc GR . . . .
C43 C 0.14526(10) 0.24826(18) 0.79803(15) 0.0612(6) Uani 1 1 d . . . . .
H43A H 0.177858 0.272504 0.840651 0.092 Uiso 1 1 calc GR . . . .
H43B H 0.127297 0.181851 0.824607 0.092 Uiso 1 1 calc GR . . . .
H43C H 0.120692 0.317891 0.785994 0.092 Uiso 1 1 calc GR . . . .
C58 C 0.27544(7) 0.74617(18) 0.41722(10) 0.0430(4) Uani 1 1 d . . . . .
H58B H 0.259254 0.812338 0.376146 0.052 Uiso 1 1 calc R . . . .
H58A H 0.304398 0.706873 0.390710 0.052 Uiso 1 1 calc R . . . .
C24 C 0.07097(8) 0.5690(2) 0.32445(14) 0.0579(5) Uani 1 1 d . . . . .
H24B H 0.085409 0.627686 0.285672 0.087 Uiso 1 1 calc GR . . . .
H24A H 0.046065 0.513485 0.286308 0.087 Uiso 1 1 calc GR . . . .
H24C H 0.100739 0.522308 0.359801 0.087 Uiso 1 1 calc GR . . . .
C34 C 0.10211(8) 0.1818(2) 0.59493(16) 0.0621(6) Uani 1 1 d . . . . .
H34A H 0.084420 0.261359 0.585306 0.093 Uiso 1 1 calc GR . . . .
H34B H 0.077101 0.122847 0.613783 0.093 Uiso 1 1 calc GR . . . .
H34C H 0.112540 0.154424 0.538135 0.093 Uiso 1 1 calc GR . . . .
O29 O 0.4015(9) 0.984(2) 0.6678(14) 0.032(3) Uani 0.0602(12) 1 d D U P A 2
Si54 Si 0.4179(3) 1.0754(8) 0.7591(6) 0.0451(16) Uani 0.0602(12) 1 d D U P A 2
C36 C 0.3551(9) 1.106(3) 0.8025(19) 0.043(3) Uani 0.0602(12) 1 d D U P A 2
H36A H 0.363107 1.159193 0.855981 0.065 Uiso 0.0602(12) 1 calc R . P A 2
H36B H 0.329031 1.146443 0.754987 0.065 Uiso 0.0602(12) 1 calc R . P A 2
H36C H 0.339870 1.029356 0.819409 0.065 Uiso 0.0602(12) 1 calc R . P A 2
C11 C 0.4704(10) 0.991(3) 0.8491(16) 0.053(3) Uani 0.0602(12) 1 d D U P A 2
H11D H 0.480439 1.042817 0.902959 0.079 Uiso 0.0602(12) 1 calc R . P A 2
H11E H 0.454644 0.915066 0.866532 0.079 Uiso 0.0602(12) 1 calc R . P A 2
H11F H 0.502563 0.972807 0.823264 0.079 Uiso 0.0602(12) 1 calc R . P A 2
C22 C 0.4150(11) 1.287(2) 0.6486(16) 0.051(3) Uani 0.0602(12) 1 d D U P A 2
H22A H 0.433958 1.355833 0.626673 0.077 Uiso 0.0602(12) 1 calc GR . P A 2
H22B H 0.383692 1.317281 0.672302 0.077 Uiso 0.0602(12) 1 calc GR . P A 2
H22C H 0.402982 1.230661 0.598263 0.077 Uiso 0.0602(12) 1 calc GR . P A 2
C52 C 0.5051(11) 1.179(3) 0.685(3) 0.051(3) Uani 0.0602(12) 1 d D U P A 2
H52A H 0.493346 1.128054 0.631017 0.077 Uiso 0.0602(12) 1 calc R . P A 2
H52B H 0.523934 1.250736 0.667916 0.077 Uiso 0.0602(12) 1 calc R . P A 2
H52C H 0.529586 1.131846 0.730788 0.077 Uiso 0.0602(12) 1 calc R . P A 2
C42 C 0.4540(8) 1.2200(15) 0.7258(13) 0.053(2) Uani 0.0602(12) 1 d D U P A 2
C19 C 0.4715(12) 1.300(2) 0.8110(16) 0.055(3) Uani 0.0602(12) 1 d D U P A 2
H19A H 0.505339 1.341753 0.806656 0.083 Uiso 0.0602(12) 1 calc GR . P A 2
H19B H 0.476882 1.248787 0.865547 0.083 Uiso 0.0602(12) 1 calc GR . P A 2
H19C H 0.443392 1.360504 0.814808 0.083 Uiso 0.0602(12) 1 calc GR . P A 2
C23 C 0.42360(8) 1.13954(18) 0.81827(12) 0.0419(4) Uani 0.9398(12) 1 d D U P A 1
C25 C 0.36338(9) 1.1251(2) 0.83125(16) 0.0536(6) Uani 0.9398(12) 1 d D U P A 1
H25A H 0.340764 1.184864 0.793319 0.080 Uiso 0.9398(12) 1 calc GR . P A 1
H25B H 0.361153 1.138452 0.895328 0.080 Uiso 0.9398(12) 1 calc GR . P A 1
H25C H 0.350691 1.042822 0.813213 0.080 Uiso 0.9398(12) 1 calc GR . P A 1
C30 C 0.38629(10) 1.24053(19) 0.62251(14) 0.0514(5) Uani 0.9398(12) 1 d D U P A 1
H30A H 0.394519 1.242903 0.560885 0.077 Uiso 0.9398(12) 1 calc GR . P A 1
H30B H 0.393735 1.320294 0.651386 0.077 Uiso 0.9398(12) 1 calc GR . P A 1
H30C H 0.348113 1.220162 0.619296 0.077 Uiso 0.9398(12) 1 calc GR . P A 1
C37 C 0.50251(10) 1.1379(2) 0.6772(2) 0.0657(7) Uani 0.9398(12) 1 d D U P A 1
H37A H 0.524823 1.076385 0.713761 0.099 Uiso 0.9398(12) 1 calc GR . P A 1
H37B H 0.515568 1.219271 0.697165 0.099 Uiso 0.9398(12) 1 calc GR . P A 1
H37C H 0.504729 1.127117 0.612862 0.099 Uiso 0.9398(12) 1 calc GR . P A 1
C53 C 0.44364(11) 1.2706(2) 0.85097(16) 0.0629(6) Uani 0.9398(12) 1 d D U P A 1
H53A H 0.480636 1.282389 0.840756 0.094 Uiso 0.9398(12) 1 calc GR . P A 1
H53B H 0.442822 1.279258 0.915998 0.094 Uiso 0.9398(12) 1 calc GR . P A 1
H53C H 0.419927 1.331642 0.816501 0.094 Uiso 0.9398(12) 1 calc GR . P A 1
C1 C 0.45862(11) 1.0433(2) 0.87866(15) 0.0671(6) Uani 0.9398(12) 1 d D U P A 1
H1A H 0.446436 0.961423 0.858531 0.101 Uiso 0.9398(12) 1 calc GR . P A 1
H1B H 0.454931 1.054469 0.942332 0.101 Uiso 0.9398(12) 1 calc GR . P A 1
H1C H 0.496554 1.053314 0.873159 0.101 Uiso 0.9398(12) 1 calc GR . P A 1

loop_
_atom_site_aniso_label
_atom_site_aniso_U_11
_atom_site_aniso_U_22
_atom_site_aniso_U_33
_atom_site_aniso_U_23
_atom_site_aniso_U_13
_atom_site_aniso_U_12
Si11 0.02188(18) 0.0281(2) 0.02401(19) 0.00077(16) 0.00462(14) 0.00170(15)
Si1 0.0364(2) 0.0292(2) 0.0445(3) 0.0058(2) 0.00962(19) 0.00172(18)
Si78 0.0250(2) 0.0329(3) 0.0351(2) -0.00141(19) 0.00654(17) -0.00476(17)
O121 0.0224(5) 0.0280(5) 0.0257(5) -0.0014(4) 0.0008(4) 0.0013(4)
O117 0.0215(7) 0.0349(6) 0.0375(7) -0.0041(5) 0.0049(5) -0.0048(5)
O113 0.0663(8) 0.0292(6) 0.0621(8) -0.0129(6) 0.0264(7) -0.0003(6)
C77 0.0216(6) 0.0262(7) 0.0223(6) -0.0031(5) 0.0013(5) 0.0011(5)
C82 0.0223(6) 0.0268(7) 0.0224(6) -0.0014(5) 0.0037(5) 0.0030(5)
C96 0.0240(6) 0.0269(7) 0.0185(6) -0.0023(5) 0.0040(5) 0.0015(5)
C83 0.0296(7) 0.0259(7) 0.0251(6) -0.0011(6) 0.0049(5) 0.0021(6)
C79 0.0262(7) 0.0338(8) 0.0198(6) -0.0009(6) 0.0049(5) -0.0012(6)
C125 0.0224(6) 0.0291(7) 0.0252(6) -0.0033(6) 0.0041(5) 0.0009(6)
C84 0.0240(6) 0.0306(7) 0.0277(7) -0.0018(6) 0.0029(5) -0.0019(6)
C124 0.0335(7) 0.0317(8) 0.0263(7) 0.0021(6) 0.0105(6) 0.0033(6)
C109 0.0322(7) 0.0259(7) 0.0343(7) -0.0001(6) 0.0047(6) 0.0028(6)
C93 0.0307(7) 0.0308(7) 0.0205(6) 0.0023(6) -0.0002(5) -0.0033(6)
C114 0.0298(7) 0.0369(8) 0.0267(7) -0.0008(6) 0.0077(6) -0.0043(6)
C94 0.0345(8) 0.0305(8) 0.0421(9) -0.0071(7) 0.0100(7) 0.0006(6)
C86 0.0271(7) 0.0288(7) 0.0228(6) -0.0033(6) 0.0070(5) 0.0034(6)
C88 0.0315(7) 0.0386(8) 0.0184(6) -0.0045(6) 0.0037(5) -0.0007(6)
C89 0.0363(8) 0.0311(8) 0.0338(8) -0.0071(6) 0.0139(6) -0.0013(6)
C122 0.0313(7) 0.0343(8) 0.0261(7) 0.0008(6) -0.0025(6) -0.0032(6)
C106 0.0350(8) 0.0398(9) 0.0355(8) 0.0018(7) 0.0122(6) 0.0082(7)
C101 0.0338(8) 0.0335(8) 0.0341(8) 0.0011(7) 0.0012(6) 0.0041(6)
C105 0.0281(7) 0.0450(10) 0.0398(8) -0.0068(7) -0.0006(6) -0.0004(7)
C112 0.0502(10) 0.0503(10) 0.0307(8) 0.0086(7) 0.0060(7) -0.0149(8)
C97 0.0376(8) 0.0370(9) 0.0451(9) 0.0103(7) 0.0142(7) 0.0051(7)
C107 0.0243(7) 0.0346(9) 0.0589(10) -0.0075(8) 0.0040(7) 0.0037(6)
C130 0.0430(9) 0.0611(12) 0.0440(10) 0.0090(9) 0.0226(8) 0.0051(9)
C71 0.0354(9) 0.0545(11) 0.0521(10) -0.0140(9) 0.0224(8) -0.0095(8)
C61 0.0562(11) 0.0340(9) 0.0597(11) 0.0096(8) 0.0133(9) 0.0052(8)
C62 0.0525(10) 0.0468(10) 0.0509(10) 0.0201(9) 0.0160(8) 0.0134(9)
C43 0.0855(15) 0.0436(11) 0.0651(13) 0.0098(10) 0.0421(12) 0.0014(10)
C58 0.0486(10) 0.0610(11) 0.0198(7) -0.0029(7) 0.0072(6) -0.0181(8)
C24 0.0481(10) 0.0693(14) 0.0517(11) -0.0329(10) -0.0036(8) 0.0009(10)
C34 0.0370(10) 0.0635(14) 0.0813(15) 0.0087(12) -0.0012(10) -0.0062(9)
O29 0.023(5) 0.039(5) 0.037(5) -0.001(5) 0.013(5) -0.004(5)
Si54 0.044(3) 0.053(3) 0.039(3) 0.003(3) 0.006(2) 0.001(3)
C36 0.048(6) 0.051(6) 0.034(6) -0.006(6) 0.019(5) 0.002(6)
C11 0.060(6) 0.057(6) 0.037(6) -0.002(6) -0.005(6) 0.011(6)
C22 0.050(5) 0.047(5) 0.055(5) -0.002(5) 0.007(5) -0.003(5)
C52 0.043(5) 0.048(5) 0.064(5) -0.012(5) 0.013(5) -0.008(5)
C42 0.052(4) 0.050(4) 0.056(4) -0.006(4) 0.009(3) -0.008(4)
C19 0.063(6) 0.050(6) 0.051(6) -0.010(6) 0.006(6) -0.014(6)
C23 0.0478(10) 0.0415(10) 0.0346(9) -0.0055(8) 0.0028(7) -0.0009(8)
C25 0.0642(14) 0.0571(13) 0.0454(12) -0.0046(11) 0.0260(10) -0.0018(11)
C30 0.0669(14) 0.0374(10) 0.0466(11) 0.0044(9) 0.0018(10) 0.0030(9)
C37 0.0402(11) 0.0660(16) 0.0966(18) -0.0247(15) 0.0278(11) -0.0221(11)
C53 0.0774(15) 0.0575(14) 0.0535(12) -0.0185(11) 0.0112(11) -0.0137(12)
C1 0.0752(15) 0.0736(16) 0.0437(11) 0.0026(11) -0.0127(10) 0.0077(13)

loop_
_atom_type_symbol
_atom_type_description
_atom_type_scat_dispersion_real
_atom_type_scat_dispersion_imag
_atom_type_scat_source
C C 0.0033 0.0016 'International Tables Vol C Tables 4.2.6.8 and 6.1.1.4'
H H 0.0000 0.0000 'International Tables Vol C Tables 4.2.6.8 and 6.1.1.4'
O O 0.0106 0.0060 'International Tables Vol C Tables 4.2.6.8 and 6.1.1.4'
Si Si 0.0817 0.0704 'International Tables Vol C Tables 4.2.6.8 and 6.1.1.4'

loop_
_geom_angle_atom_site_label_1
_geom_angle_atom_site_label_2
_geom_angle_atom_site_label_3
_geom_angle
_geom_angle_site_symmetry_1
_geom_angle_site_symmetry_3
_geom_angle_publ_flag
O121 Si11 C106 112.22(6) . . ?
O121 Si11 C105 102.89(7) . . ?
O121 Si11 C97 110.89(6) . . ?
C106 Si11 C97 108.92(8) . . ?
C105 Si11 C106 111.29(8) . . ?
C105 Si11 C97 110.55(8) . . ?
C61 Si1 C109 108.03(8) . . ?
C61 Si1 C43 109.83(9) . . ?
C43 Si1 C109 111.37(8) . . ?
C34 Si1 C109 107.52(8) . . ?
C34 Si1 C61 109.81(10) . . ?
C34 Si1 C43 110.23(11) . . ?
O117 Si78 C23 112.54(8) . . ?
O117 Si78 C30 111.66(9) . . ?
O117 Si78 C37 103.06(9) . . ?
C30 Si78 C23 108.56(9) . . ?
C37 Si78 C23 111.02(11) . . ?
C37 Si78 C30 109.92(13) . . ?
C77 O121 Si11 129.24(9) . . ?
C84 O117 Si78 131.22(11) . . ?
O121 C77 H77 109.4 . . ?
O121 C77 C96 107.01(10) . . ?
O121 C77 C86 106.51(10) . . ?
C96 C77 H77 109.4 . . ?
C86 C77 H77 109.4 . . ?
C86 C77 C96 114.98(11) . . ?
C79 C82 C96 101.26(10) . . ?
C93 C82 C96 118.92(11) . . ?
C93 C82 C79 106.74(11) . . ?
C93 C82 C107 109.11(12) . . ?
C107 C82 C96 107.77(11) . . ?
C107 C82 C79 112.98(12) . . ?
C77 C96 C82 113.87(10) . . ?
C77 C96 C88 109.52(11) . . ?
C125 C96 C77 106.65(10) . . ?
C125 C96 C82 114.16(11) . . ?
C125 C96 C88 111.22(11) . . ?
C88 C96 C82 101.39(10) . . ?
C125 C83 C109 106.60(11) . . ?
C124 C83 C125 116.91(12) . . ?
C124 C83 C109 124.55(12) . . ?
C101 C83 C125 113.23(12) . . ?
C101 C83 C124 122.11(12) . . ?
C101 C83 C109 61.32(10) . . ?
C82 C79 H79 104.6 . . ?
C82 C79 C114 118.62(11) . . ?
C114 C79 H79 104.6 . . ?
C58 C79 C82 104.27(12) . . ?
C58 C79 H79 104.6 . . ?
C58 C79 C114 118.44(11) . . ?
C83 C125 C96 121.37(11) . . ?
C89 C125 C96 128.89(13) . . ?
C89 C125 C83 109.71(13) . . ?
O117 C84 H84 108.5 . . ?
O117 C84 C114 109.93(11) . . ?
O117 C84 C122 108.17(12) . . ?
C114 C84 H84 108.5 . . ?
C122 C84 H84 108.5 . . ?
C122 C84 C114 113.16(12) . . ?
O29 C84 C114 124.3(9) . . ?
O29 C84 C122 104.3(13) . . ?
C83 C124 H12A 109.7 . . ?
C83 C124 H12B 109.7 . . ?
C83 C124 C86 109.92(11) . . ?
H12A C124 H12B 108.2 . . ?
C86 C124 H12A 109.7 . . ?
C86 C124 H12B 109.7 . . ?
C83 C109 Si1 128.96(10) . . ?
C83 C109 C101 58.61(9) . . ?
C94 C109 Si1 116.56(11) . . ?
C94 C109 C83 103.97(12) . . ?
C94 C109 C101 113.67(12) . . ?
C101 C109 Si1 122.21(11) . . ?
C82 C93 H93A 109.4 . . ?
C82 C93 H93B 109.4 . . ?
C82 C93 C122 111.22(11) . . ?
H93A C93 H93B 108.0 . . ?
C122 C93 H93A 109.4 . . ?
C122 C93 H93B 109.4 . . ?
C84 C114 C79 105.67(11) . . ?
C112 C114 C79 107.69(12) . . ?
C112 C114 C84 109.48(13) . . ?
C71 C114 C79 116.02(13) . . ?
C71 C114 C84 111.04(13) . . ?
C71 C114 C112 106.81(13) . . ?
O113 C94 C109 125.64(15) . . ?
O113 C94 C89 126.00(15) . . ?
C89 C94 C109 108.34(13) . . ?
C77 C86 H86A 109.3 . . ?
C77 C86 H86B 109.3 . . ?
C124 C86 C77 111.58(11) . . ?
C124 C86 H86A 109.3 . . ?
C124 C86 H86B 109.3 . . ?
H86A C86 H86B 108.0 . . ?
C96 C88 H88A 109.9 . . ?
C96 C88 H88B 109.9 . . ?
H88A C88 H88B 108.3 . . ?
C58 C88 C96 108.93(11) . . ?
C58 C88 H88A 109.9 . . ?
C58 C88 H88B 109.9 . . ?
C125 C89 C94 111.34(13) . . ?
C125 C89 H89 124.3 . . ?
C94 C89 H89 124.3 . . ?
C84 C122 C93 112.73(12) . . ?
C84 C122 H12C 109.0 . . ?
C84 C122 H12D 109.0 . . ?
C93 C122 H12C 109.0 . . ?
C93 C122 H12D 109.0 . . ?
H12C C122 H12D 107.8 . . ?
Si11 C106 H10A 108.4 . . ?
Si11 C106 H10B 108.4 . . ?
H10A C106 H10B 107.4 . . ?
C130 C106 Si11 115.61(12) . . ?
C130 C106 H10A 108.4 . . ?
C130 C106 H10B 108.4 . . ?
C83 C101 C109 60.07(9) . . ?
C83 C101 H10C 117.8 . . ?
C83 C101 H10D 117.8 . . ?
C109 C101 H10C 117.8 . . ?
C109 C101 H10D 117.8 . . ?
H10C C101 H10D 114.9 . . ?
Si11 C105 H10E 109.0 . . ?
Si11 C105 H10F 109.0 . . ?
H10E C105 H10F 107.8 . . ?
C24 C105 Si11 112.97(11) . . ?
C24 C105 H10E 109.0 . . ?
C24 C105 H10F 109.0 . . ?
C114 C112 H11C 109.5 . . ?
C114 C112 H11A 109.5 . . ?
C114 C112 H11B 109.5 . . ?
H11C C112 H11A 109.5 . . ?
H11C C112 H11B 109.5 . . ?
H11A C112 H11B 109.5 . . ?
Si11 C97 H97A 109.0 . . ?
Si11 C97 H97B 109.0 . . ?
H97A C97 H97B 107.8 . . ?
C62 C97 Si11 113.03(11) . . ?
C62 C97 H97A 109.0 . . ?
C62 C97 H97B 109.0 . . ?
C82 C107 H10G 109.5 . . ?
C82 C107 H10H 109.5 . . ?
C82 C107 H10I 109.5 . . ?
H10G C107 H10H 109.5 . . ?
H10G C107 H10I 109.5 . . ?
H10H C107 H10I 109.5 . . ?
C106 C130 H13A 109.5 . . ?
C106 C130 H13B 109.5 . . ?
C106 C130 H13C 109.5 . . ?
H13A C130 H13B 109.5 . . ?
H13A C130 H13C 109.5 . . ?
H13B C130 H13C 109.5 . . ?
C114 C71 H71A 109.5 . . ?
C114 C71 H71B 109.5 . . ?
C114 C71 H71C 109.5 . . ?
H71A C71 H71B 109.5 . . ?
H71A C71 H71C 109.5 . . ?
H71B C71 H71C 109.5 . . ?
Si1 C61 H61C 109.5 . . ?
Si1 C61 H61A 109.5 . . ?
Si1 C61 H61B 109.5 . . ?
H61C C61 H61A 109.5 . . ?
H61C C61 H61B 109.5 . . ?
H61A C61 H61B 109.5 . . ?
C97 C62 H62A 109.5 . . ?
C97 C62 H62B 109.5 . . ?
C97 C62 H62C 109.5 . . ?
H62A C62 H62B 109.5 . . ?
H62A C62 H62C 109.5 . . ?
H62B C62 H62C 109.5 . . ?
Si1 C43 H43A 109.5 . . ?
Si1 C43 H43B 109.5 . . ?
Si1 C43 H43C 109.5 . . ?
H43A C43 H43B 109.5 . . ?
H43A C43 H43C 109.5 . . ?
H43B C43 H43C 109.5 . . ?
C79 C58 H58B 110.7 . . ?
C79 C58 H58A 110.7 . . ?
C88 C58 C79 105.01(11) . . ?
C88 C58 H58B 110.7 . . ?
C88 C58 H58A 110.7 . . ?
H58B C58 H58A 108.8 . . ?
C105 C24 H24B 109.5 . . ?
C105 C24 H24A 109.5 . . ?
C105 C24 H24C 109.5 . . ?
H24B C24 H24A 109.5 . . ?
H24B C24 H24C 109.5 . . ?
H24A C24 H24C 109.5 . . ?
Si1 C34 H34A 109.5 . . ?
Si1 C34 H34B 109.5 . . ?
Si1 C34 H34C 109.5 . . ?
H34A C34 H34B 109.5 . . ?
H34A C34 H34C 109.5 . . ?
H34B C34 H34C 109.5 . . ?
C84 O29 Si54 138.5(15) . . ?
O29 Si54 C36 107.1(10) . . ?
O29 Si54 C11 108.3(11) . . ?
O29 Si54 C42 109.6(9) . . ?
C36 Si54 C11 111.3(10) . . ?
C36 Si54 C42 114.3(11) . . ?
C42 Si54 C11 106.0(9) . . ?
Si54 C36 H36A 109.5 . . ?
Si54 C36 H36B 109.5 . . ?
Si54 C36 H36C 109.5 . . ?
H36A C36 H36B 109.5 . . ?
H36A C36 H36C 109.5 . . ?
H36B C36 H36C 109.5 . . ?
Si54 C11 H11D 109.5 . . ?
Si54 C11 H11E 109.5 . . ?
Si54 C11 H11F 109.5 . . ?
H11D C11 H11E 109.5 . . ?
H11D C11 H11F 109.5 . . ?
H11E C11 H11F 109.5 . . ?
H22A C22 H22B 109.5 . . ?
H22A C22 H22C 109.5 . . ?
H22B C22 H22C 109.5 . . ?
C42 C22 H22A 109.5 . . ?
C42 C22 H22B 109.5 . . ?
C42 C22 H22C 109.5 . . ?
H52A C52 H52B 109.5 . . ?
H52A C52 H52C 109.5 . . ?
H52B C52 H52C 109.5 . . ?
C42 C52 H52A 109.5 . . ?
C42 C52 H52B 109.5 . . ?
C42 C52 H52C 109.5 . . ?
C22 C42 Si54 108.4(12) . . ?
C22 C42 C52 107.3(14) . . ?
C52 C42 Si54 108.4(12) . . ?
C19 C42 Si54 109.4(12) . . ?
C19 C42 C22 112.8(14) . . ?
C19 C42 C52 110.5(14) . . ?
C42 C19 H19A 109.5 . . ?
C42 C19 H19B 109.5 . . ?
C42 C19 H19C 109.5 . . ?
H19A C19 H19B 109.5 . . ?
H19A C19 H19C 109.5 . . ?
H19B C19 H19C 109.5 . . ?
C25 C23 Si78 111.26(13) . . ?
C25 C23 C53 108.45(18) . . ?
C53 C23 Si78 108.79(14) . . ?
C1 C23 Si78 110.73(14) . . ?
C1 C23 C25 108.52(18) . . ?
C1 C23 C53 109.04(18) . . ?
C23 C25 H25A 109.5 . . ?
C23 C25 H25B 109.5 . . ?
C23 C25 H25C 109.5 . . ?
H25A C25 H25B 109.5 . . ?
H25A C25 H25C 109.5 . . ?
H25B C25 H25C 109.5 . . ?
Si78 C30 H30A 109.5 . . ?
Si78 C30 H30B 109.5 . . ?
Si78 C30 H30C 109.5 . . ?
H30A C30 H30B 109.5 . . ?
H30A C30 H30C 109.5 . . ?
H30B C30 H30C 109.5 . . ?
Si78 C37 H37A 109.5 . . ?
Si78 C37 H37B 109.5 . . ?
Si78 C37 H37C 109.5 . . ?
H37A C37 H37B 109.5 . . ?
H37A C37 H37C 109.5 . . ?
H37B C37 H37C 109.5 . . ?
C23 C53 H53A 109.5 . . ?
C23 C53 H53B 109.5 . . ?
C23 C53 H53C 109.5 . . ?
H53A C53 H53B 109.5 . . ?
H53A C53 H53C 109.5 . . ?
H53B C53 H53C 109.5 . . ?
C23 C1 H1A 109.5 . . ?
C23 C1 H1B 109.5 . . ?
C23 C1 H1C 109.5 . . ?
H1A C1 H1B 109.5 . . ?
H1A C1 H1C 109.5 . . ?
H1B C1 H1C 109.5 . . ?

loop_
_geom_bond_atom_site_label_1
_geom_bond_atom_site_label_2
_geom_bond_distance
_geom_bond_site_symmetry_2
_geom_bond_publ_flag
Si11 O121 1.6447(10) . ?
Si11 C106 1.8639(15) . ?
Si11 C105 1.8595(16) . ?
Si11 C97 1.8655(16) . ?
Si1 C109 1.8682(16) . ?
Si1 C61 1.8604(18) . ?
Si1 C43 1.865(2) . ?
Si1 C34 1.858(2) . ?
Si78 O117 1.6423(15) . ?
Si78 C23 1.8896(18) . ?
Si78 C30 1.862(2) . ?
Si78 C37 1.853(2) . ?
O121 C77 1.4319(15) . ?
O117 C84 1.4459(18) . ?
O113 C94 1.2214(18) . ?
C77 H77 0.9800 . ?
C77 C96 1.5656(18) . ?
C77 C86 1.5279(18) . ?
C82 C96 1.6062(18) . ?
C82 C79 1.5454(19) . ?
C82 C93 1.5305(18) . ?
C82 C107 1.5430(19) . ?
C96 C125 1.5158(19) . ?
C96 C88 1.5695(17) . ?
C83 C125 1.5129(18) . ?
C83 C124 1.5051(19) . ?
C83 C109 1.525(2) . ?
C83 C101 1.502(2) . ?
C79 H79 0.9800 . ?
C79 C114 1.549(2) . ?
C79 C58 1.5222(19) . ?
C125 C89 1.342(2) . ?
C84 H84 0.9800 . ?
C84 C114 1.5414(19) . ?
C84 C122 1.522(2) . ?
C84 O29 1.266(18) . ?
C124 H12A 0.9700 . ?
C124 H12B 0.9700 . ?
C124 C86 1.525(2) . ?
C109 C94 1.505(2) . ?
C109 C101 1.544(2) . ?
C93 H93A 0.9700 . ?
C93 H93B 0.9700 . ?
C93 C122 1.534(2) . ?
C114 C112 1.535(2) . ?
C114 C71 1.534(2) . ?
C94 C89 1.467(2) . ?
C86 H86A 0.9700 . ?
C86 H86B 0.9700 . ?
C88 H88A 0.9700 . ?
C88 H88B 0.9700 . ?
C88 C58 1.519(2) . ?
C89 H89 0.9300 . ?
C122 H12C 0.9700 . ?
C122 H12D 0.9700 . ?
C106 H10A 0.9700 . ?
C106 H10B 0.9700 . ?
C106 C130 1.532(2) . ?
C101 H10C 0.9700 . ?
C101 H10D 0.9700 . ?
C105 H10E 0.9700 . ?
C105 H10F 0.9700 . ?
C105 C24 1.528(2) . ?
C112 H11C 0.9600 . ?
C112 H11A 0.9600 . ?
C112 H11B 0.9600 . ?
C97 H97A 0.9700 . ?
C97 H97B 0.9700 . ?
C97 C62 1.529(2) . ?
C107 H10G 0.9600 . ?
C107 H10H 0.9600 . ?
C107 H10I 0.9600 . ?
C130 H13A 0.9600 . ?
C130 H13B 0.9600 . ?
C130 H13C 0.9600 . ?
C71 H71A 0.9600 . ?
C71 H71B 0.9600 . ?
C71 H71C 0.9600 . ?
C61 H61C 0.9600 . ?
C61 H61A 0.9600 . ?
C61 H61B 0.9600 . ?
C62 H62A 0.9600 . ?
C62 H62B 0.9600 . ?
C62 H62C 0.9600 . ?
C43 H43A 0.9600 . ?
C43 H43B 0.9600 . ?
C43 H43C 0.9600 . ?
C58 H58B 0.9700 . ?
C58 H58A 0.9700 . ?
C24 H24B 0.9600 . ?
C24 H24A 0.9600 . ?
C24 H24C 0.9600 . ?
C34 H34A 0.9600 . ?
C34 H34B 0.9600 . ?
C34 H34C 0.9600 . ?
O29 Si54 1.647(14) . ?
Si54 C36 1.808(14) . ?
Si54 C11 1.902(15) . ?
Si54 C42 1.902(14) . ?
C36 H36A 0.9600 . ?
C36 H36B 0.9600 . ?
C36 H36C 0.9600 . ?
C11 H11D 0.9600 . ?
C11 H11E 0.9600 . ?
C11 H11F 0.9600 . ?
C22 H22A 0.9600 . ?
C22 H22B 0.9600 . ?
C22 H22C 0.9600 . ?
C22 C42 1.525(17) . ?
C52 H52A 0.9600 . ?
C52 H52B 0.9600 . ?
C52 H52C 0.9600 . ?
C52 C42 1.555(17) . ?
C42 C19 1.513(16) . ?
C19 H19A 0.9600 . ?
C19 H19B 0.9600 . ?
C19 H19C 0.9600 . ?
C23 C25 1.540(3) . ?
C23 C53 1.542(3) . ?
C23 C1 1.524(3) . ?
C25 H25A 0.9600 . ?
C25 H25B 0.9600 . ?
C25 H25C 0.9600 . ?
C30 H30A 0.9600 . ?
C30 H30B 0.9600 . ?
C30 H30C 0.9600 . ?
C37 H37A 0.9600 . ?
C37 H37B 0.9600 . ?
C37 H37C 0.9600 . ?
C53 H53A 0.9600 . ?
C53 H53B 0.9600 . ?
C53 H53C 0.9600 . ?
C1 H1A 0.9600 . ?
C1 H1B 0.9600 . ?
C1 H1C 0.9600 . ?

loop_
_geom_torsion_atom_site_label_1
_geom_torsion_atom_site_label_2
_geom_torsion_atom_site_label_3
_geom_torsion_atom_site_label_4
_geom_torsion
_geom_torsion_site_symmetry_1
_geom_torsion_site_symmetry_2
_geom_torsion_site_symmetry_3
_geom_torsion_site_symmetry_4
_geom_torsion_publ_flag
Si11 O121 C77 C96 -137.67(10) . . . . ?
Si11 O121 C77 C86 98.87(12) . . . . ?
Si1 C109 C94 O113 -28.1(2) . . . . ?
Si1 C109 C94 C89 150.21(11) . . . . ?
Si1 C109 C101 C83 -119.09(12) . . . . ?
Si78 O117 C84 C114 120.98(15) . . . . ?
Si78 O117 C84 C122 -115.01(16) . . . . ?
O121 Si11 C106 C130 -65.25(14) . . . . ?
O121 Si11 C105 C24 -51.47(15) . . . . ?
O121 Si11 C97 C62 176.67(12) . . . . ?
O121 C77 C96 C82 163.88(10) . . . . ?
O121 C77 C96 C125 -69.28(12) . . . . ?
O121 C77 C96 C88 51.18(14) . . . . ?
O121 C77 C86 C124 57.55(14) . . . . ?
O117 Si78 C23 C25 -64.95(17) . . . . ?
O117 Si78 C23 C53 175.64(14) . . . . ?
O117 Si78 C23 C1 55.83(17) . . . . ?
O117 C84 C114 C79 172.70(12) . . . . ?
O117 C84 C114 C112 -71.58(16) . . . . ?
O117 C84 C114 C71 46.11(17) . . . . ?
O117 C84 C122 C93 -179.16(12) . . . . ?
O113 C94 C89 C125 176.33(16) . . . . ?
C77 C96 C125 C83 -37.53(16) . . . . ?
C77 C96 C125 C89 144.54(15) . . . . ?
C77 C96 C88 C58 104.20(14) . . . . ?
C82 C96 C125 C83 89.13(14) . . . . ?
C82 C96 C125 C89 -88.80(17) . . . . ?
C82 C96 C88 C58 -16.42(15) . . . . ?
C82 C79 C114 C84 -54.44(16) . . . . ?
C82 C79 C114 C112 -171.38(12) . . . . ?
C82 C79 C114 C71 69.06(17) . . . . ?
C82 C79 C58 C88 34.29(16) . . . . ?
C82 C93 C122 C84 57.63(16) . . . . ?
C96 C77 C86 C124 -60.79(15) . . . . ?
C96 C82 C79 C114 -178.49(11) . . . . ?
C96 C82 C79 C58 -44.18(13) . . . . ?
C96 C82 C93 C122 -167.29(12) . . . . ?
C96 C125 C89 C94 179.02(13) . . . . ?
C96 C88 C58 C79 -10.28(18) . . . . ?
C83 C125 C89 C94 0.90(17) . . . . ?
C83 C124 C86 C77 54.02(15) . . . . ?
C83 C109 C94 O113 -176.18(16) . . . . ?
C83 C109 C94 C89 2.14(16) . . . . ?
C79 C82 C96 C77 -81.27(12) . . . . ?
C79 C82 C96 C125 155.91(11) . . . . ?
C79 C82 C96 C88 36.23(12) . . . . ?
C79 C82 C93 C122 -53.77(14) . . . . ?
C125 C96 C88 C58 -138.17(13) . . . . ?
C125 C83 C124 C86 -42.70(17) . . . . ?
C125 C83 C109 Si1 -144.14(11) . . . . ?
C125 C83 C109 C94 -1.61(15) . . . . ?
C125 C83 C109 C101 107.82(12) . . . . ?
C125 C83 C101 C109 -96.86(13) . . . . ?
C84 O29 Si54 C36 -14(4) . . . . ?
C84 O29 Si54 C11 106(3) . . . . ?
C84 O29 Si54 C42 -139(3) . . . . ?
C124 C83 C125 C96 37.64(18) . . . . ?
C124 C83 C125 C89 -144.08(13) . . . . ?
C124 C83 C109 Si1 -3.0(2) . . . . ?
C124 C83 C109 C94 139.52(14) . . . . ?
C124 C83 C109 C101 -111.04(15) . . . . ?
C124 C83 C101 C109 114.83(15) . . . . ?
C109 C83 C125 C96 -177.78(12) . . . . ?
C109 C83 C125 C89 0.51(16) . . . . ?
C109 C83 C124 C86 179.71(13) . . . . ?
C109 C94 C89 C125 -1.98(18) . . . . ?
C93 C82 C96 C77 35.18(16) . . . . ?
C93 C82 C96 C125 -87.64(14) . . . . ?
C93 C82 C96 C88 152.69(12) . . . . ?
C93 C82 C79 C114 56.42(15) . . . . ?
C93 C82 C79 C58 -169.27(12) . . . . ?
C114 C79 C58 C88 168.70(13) . . . . ?
C114 C84 C122 C93 -57.11(16) . . . . ?
C114 C84 O29 Si54 159(2) . . . . ?
C94 C109 C101 C83 92.37(14) . . . . ?
C86 C77 C96 C82 -78.06(14) . . . . ?
C86 C77 C96 C125 48.78(15) . . . . ?
C86 C77 C96 C88 169.24(11) . . . . ?
C88 C96 C125 C83 -156.89(12) . . . . ?
C88 C96 C125 C89 25.2(2) . . . . ?
C122 C84 C114 C79 51.64(15) . . . . ?
C122 C84 C114 C112 167.36(12) . . . . ?
C122 C84 C114 C71 -74.95(16) . . . . ?
C122 C84 O29 Si54 -70(3) . . . . ?
C106 Si11 O121 C77 -64.86(12) . . . . ?
C106 Si11 C105 C24 -171.84(14) . . . . ?
C106 Si11 C97 C62 -59.36(15) . . . . ?
C101 C83 C125 C96 -112.43(14) . . . . ?
C101 C83 C125 C89 65.86(16) . . . . ?
C101 C83 C124 C86 104.53(15) . . . . ?
C101 C83 C109 Si1 108.03(15) . . . . ?
C101 C83 C109 C94 -109.44(13) . . . . ?
C101 C109 C94 O113 122.31(18) . . . . ?
C101 C109 C94 C89 -59.37(16) . . . . ?
C105 Si11 O121 C77 175.41(11) . . . . ?
C105 Si11 C106 C130 49.44(15) . . . . ?
C105 Si11 C97 C62 63.22(15) . . . . ?
C97 Si11 O121 C77 57.20(12) . . . . ?
C97 Si11 C106 C130 171.57(12) . . . . ?
C97 Si11 C105 C24 66.99(15) . . . . ?
C107 C82 C96 C77 159.92(12) . . . . ?
C107 C82 C96 C125 37.10(15) . . . . ?
C107 C82 C96 C88 -82.58(13) . . . . ?
C107 C82 C79 C114 -63.50(16) . . . . ?
C107 C82 C79 C58 70.81(15) . . . . ?
C107 C82 C93 C122 68.62(15) . . . . ?
C61 Si1 C109 C83 -160.42(14) . . . . ?
C61 Si1 C109 C94 60.88(14) . . . . ?
C61 Si1 C109 C101 -86.82(13) . . . . ?
C43 Si1 C109 C83 -39.73(17) . . . . ?
C43 Si1 C109 C94 -178.43(12) . . . . ?
C43 Si1 C109 C101 33.87(15) . . . . ?
C58 C79 C114 C84 177.62(14) . . . . ?
C58 C79 C114 C112 60.68(18) . . . . ?
C58 C79 C114 C71 -58.88(19) . . . . ?
C34 Si1 C109 C83 81.13(16) . . . . ?
C34 Si1 C109 C94 -57.58(14) . . . . ?
C34 Si1 C109 C101 154.73(13) . . . . ?
O29 C84 C114 C79 179.8(15) . . . . ?
O29 C84 C114 C112 -64.5(15) . . . . ?
O29 C84 C114 C71 53.2(15) . . . . ?
O29 C84 C122 C93 165.0(9) . . . . ?
C23 Si78 O117 C84 72.64(17) . . . . ?
C30 Si78 O117 C84 -49.75(18) . . . . ?
C30 Si78 C23 C25 59.18(17) . . . . ?
C30 Si78 C23 C53 -60.24(17) . . . . ?
C30 Si78 C23 C1 179.95(16) . . . . ?
C37 Si78 O117 C84 -167.68(18) . . . . ?
C37 Si78 C23 C25 -179.89(17) . . . . ?
C37 Si78 C23 C53 60.69(18) . . . . ?
C37 Si78 C23 C1 -59.12(18) . . . . ?
